data_4029061
loop_
_publ_author_name
'Pan, Xuejing'
'Huang, Guobao'
'Long, Yuhua'
'Zuo, Xiongjun'
'Xu, Xuan'
'Gu, Fenglong'
'Yang, Dingqiao'

_publ_section_title
;
 Platinum(II)-catalyzed asymmetric ring-opening addition of arylboronic
 acids to oxabenzonorbornadienes.
;
_journal_issue 1
_journal_name_full 'The Journal of organic chemistry'
_journal_page_first 187
_journal_page_last 196
_journal_paper_doi 10.1021/jo402386k
_journal_volume 79
_journal_year 2014
_chemical_absolute_configuration unk
_chemical_formula_moiety 'C20 H22 O'
_chemical_formula_sum 'C20 H22 O'
_chemical_formula_weight 278.38
_chemical_name_systematic
;
 ? 
;
_space_group_crystal_system monoclinic
_space_group_IT_number 4
_space_group_name_Hall 'P 2yb'
_space_group_name_H-M_alt 'P 1 21 1'
_symmetry_space_group_name_Hall 'P 2yb'
_symmetry_space_group_name_H-M 'P 1 21 1'
_atom_sites_solution_hydrogens geom
_atom_sites_solution_primary direct
_atom_sites_solution_secondary difmap
_audit_creation_date 2013-05-24
_audit_creation_method
;
  Olex2 1.2
  (compiled Apr 23 2013 17:54:37, GUI svn.r4466)
;
_audit_update_record
;
2013-05-24 # Formatted by publCIF
;
_cell_angle_alpha 90.00
_cell_angle_beta 95.228(3)
_cell_angle_gamma 90.00
_cell_formula_units_Z 2
_cell_length_a 6.1138(14)
_cell_length_b 11.409(3)
_cell_length_c 11.578(3)
_cell_measurement_temperature 296(2)
_cell_volume 804.2(3)
_computing_molecular_graphics
;
O. V. Dolomanov, L. J. Bourhis, R. J. Gildea, J. A. K. Howard and H. Puschmann,
OLEX2: a complete structure solution, refinement and analysis program.
J. Appl. Cryst. (2009). 42, 339-341.
;
_computing_publication_material
;
O. V. Dolomanov, L. J. Bourhis, R. J. Gildea, J. A. K. Howard and H. Puschmann,
OLEX2: a complete structure solution, refinement and analysis program.
J. Appl. Cryst. (2009). 42, 339-341.
;
_computing_structure_refinement
;
XL, G.M. Sheldrick, Acta Cryst.
(2008). A64, 112-122
;
_computing_structure_solution
;
XS, G.M. Sheldrick, Acta Cryst.
(2008). A64, 112-122
;
_diffrn_ambient_temperature 296.15
_diffrn_measured_fraction_theta_full 0.992
_diffrn_measured_fraction_theta_max 0.992
_diffrn_measurement_device_type 'CCD area detector'
_diffrn_measurement_method 'phi and omega scans'
_diffrn_radiation_monochromator graphite
_diffrn_radiation_type MoK\a
_diffrn_radiation_wavelength 0.71073
_diffrn_reflns_av_R_equivalents 0.0203
_diffrn_reflns_av_unetI/netI 0.0285
_diffrn_reflns_limit_h_max 7
_diffrn_reflns_limit_h_min -7
_diffrn_reflns_limit_k_max 12
_diffrn_reflns_limit_k_min -13
_diffrn_reflns_limit_l_max 12
_diffrn_reflns_limit_l_min -13
_diffrn_reflns_number 3937
_diffrn_reflns_theta_full 25.00
_diffrn_reflns_theta_max 25.00
_diffrn_reflns_theta_min 1.77
_diffrn_source 'fine-focus sealed tube'
_exptl_absorpt_coefficient_mu 0.069
_exptl_absorpt_correction_type none
_exptl_crystal_density_diffrn 1.150
_exptl_crystal_density_method 'not measured'
_exptl_crystal_F_000 300
_exptl_crystal_size_max 0.1
_exptl_crystal_size_mid 0.1
_exptl_crystal_size_min 0.1
_refine_diff_density_max 0.114
_refine_diff_density_min -0.138
_refine_diff_density_rms 0.031
_refine_ls_abs_structure_details 'Flack H D (1983), Acta Cryst. A39, 876-881'
_refine_ls_abs_structure_Flack -3(2)
_refine_ls_extinction_method none
_refine_ls_goodness_of_fit_ref 1.047
_refine_ls_hydrogen_treatment mixed
_refine_ls_matrix_type full
_refine_ls_number_parameters 194
_refine_ls_number_reflns 2435
_refine_ls_number_restraints 1
_refine_ls_restrained_S_all 1.047
_refine_ls_R_factor_all 0.0490
_refine_ls_R_factor_gt 0.0372
_refine_ls_shift/su_max 0.000
_refine_ls_shift/su_mean 0.000
_refine_ls_structure_factor_coef Fsqd
_refine_ls_weighting_details 'calc w=1/[\s^2^(Fo^2^)+(0.0551P)^2^+0.0637P] where P=(Fo^2^+2Fc^2^)/3'
_refine_ls_weighting_scheme calc
_refine_ls_wR_factor_gt 0.0921
_refine_ls_wR_factor_ref 0.0995
_reflns_number_gt 2053
_reflns_number_total 2435
_reflns_threshold_expression >2sigma(I)
_cod_data_source_file jo402386k_si_002.cif
_cod_data_source_block p
_cod_database_code 4029061
_olex2_refinement_description
;
1. Fixed Uiso
 At 1.2 times of:
  All C(H) groups
 At 1.5 times of:
  All C(H,H,H) groups, All O(H) groups
2.a Ternary CH refined with riding coordinates:
 C12(H12), C11(H11)
2.b Aromatic/amide H refined with riding coordinates:
 C7(H7), C10(H10), C6(H6), C9(H9), C15(H15), C14(H14), C17(H17), C16(H16),
 C19(H19), C20(H20)
2.c Idealised Me refined as rotating group:
 C3(H3A,H3B,H3C), C2(H2A,H2B,H2C), C1(H1A,H1B,H1C)
2.d Idealised tetrahedral OH refined as rotating group:
 O1(H1)
;

loop_
_space_group_symop_id
_space_group_symop_operation_xyz
1 'x, y, z'
2 '-x, y+1/2, -z'

loop_
_atom_site_label
_atom_site_type_symbol
_atom_site_fract_x
_atom_site_fract_y
_atom_site_fract_z
_atom_site_U_iso_or_equiv
_atom_site_adp_type
_atom_site_occupancy
_atom_site_symmetry_multiplicity
_atom_site_calc_flag
_atom_site_refinement_flags
C5 C -0.1075(3) -0.43463(17) -0.82561(17) 0.0452(5) Uani 1 1 d .
C7 C -0.2575(4) -0.45934(17) -0.64113(17) 0.0504(5) Uani 1 1 d .
H7 H -0.2706 -0.4312 -0.5667 0.060 Uiso 1 1 calc R
C10 C -0.3445(4) -0.59869(19) -0.78916(19) 0.0559(6) Uani 1 1 d .
H10 H -0.4159 -0.6665 -0.8166 0.067 Uiso 1 1 calc R
C6 C -0.1300(4) -0.39819(17) -0.71282(18) 0.0519(5) Uani 1 1 d .
H6 H -0.0572 -0.3309 -0.6850 0.062 Uiso 1 1 calc R
C9 C -0.2178(4) -0.53681(18) -0.86161(18) 0.0555(6) Uani 1 1 d .
H9 H -0.2061 -0.5644 -0.9364 0.067 Uiso 1 1 calc R
C18 C -0.5781(3) -0.86572(19) -0.67569(18) 0.0519(5) Uani 1 1 d .
O1 O -0.1714(3) -0.69929(15) -0.48020(13) 0.0697(5) Uani 1 1 d .
H1 H -0.0901 -0.6875 -0.5315 0.105 Uiso 1 1 calc R
C8 C -0.3674(3) -0.56189(16) -0.67670(17) 0.0470(5) Uani 1 1 d .
C15 C -0.2278(4) -1.0224(2) -0.6602(2) 0.0672(7) Uani 1 1 d .
H15 H -0.1094 -1.0739 -0.6557 0.081 Uiso 1 1 calc R
C12 C -0.3851(4) -0.72993(18) -0.53114(18) 0.0537(5) Uani 1 1 d .
H12 H -0.4707 -0.7490 -0.4661 0.064 Uiso 1 1 calc R
C13 C -0.3876(3) -0.83952(18) -0.60455(17) 0.0464(5) Uani 1 1 d .
C11 C -0.5056(4) -0.6268(2) -0.59434(19) 0.0556(6) Uani 1 1 d .
H11 H -0.5400 -0.5705 -0.5347 0.067 Uiso 1 1 calc R
C14 C -0.2143(4) -0.9186(2) -0.59811(19) 0.0580(6) Uani 1 1 d .
H14 H -0.0867 -0.9015 -0.5512 0.070 Uiso 1 1 calc R
C4 C 0.0209(4) -0.36348(19) -0.90872(18) 0.0555(6) Uani 1 1 d .
C3 C -0.1456(6) -0.2868(2) -0.9822(3) 0.0913(9) Uani 1 1 d .
H3A H -0.2591 -0.3355 -1.0194 0.137 Uiso 1 1 calc R
H3B H -0.0722 -0.2459 -1.0399 0.137 Uiso 1 1 calc R
H3C H -0.2096 -0.2311 -0.9330 0.137 Uiso 1 1 calc R
C2 C 0.1342(5) -0.4421(2) -0.9917(3) 0.0825(8) Uani 1 1 d .
H2A H 0.2359 -0.4930 -0.9480 0.124 Uiso 1 1 calc R
H2B H 0.2120 -0.3944 -1.0427 0.124 Uiso 1 1 calc R
H2C H 0.0261 -0.4883 -1.0365 0.124 Uiso 1 1 calc R
C17 C -0.5912(4) -0.9719(2) -0.7355(2) 0.0657(7) Uani 1 1 d .
H17 H -0.7194 -0.9913 -0.7810 0.079 Uiso 1 1 calc R
C16 C -0.4156(5) -1.0488(2) -0.7279(2) 0.0732(7) Uani 1 1 d .
H16 H -0.4256 -1.1188 -0.7692 0.088 Uiso 1 1 calc R
C19 C -0.7535(4) -0.7775(2) -0.6897(2) 0.0620(6) Uani 1 1 d .
H19 H -0.8908 -0.7989 -0.7244 0.074 Uiso 1 1 calc R
C20 C -0.7204(4) -0.6674(2) -0.6537(2) 0.0653(7) Uani 1 1 d .
H20 H -0.8348 -0.6138 -0.6659 0.078 Uiso 1 1 calc R
C1 C 0.1948(6) -0.2852(3) -0.8455(3) 0.1109(13) Uani 1 1 d .
H1A H 0.1248 -0.2278 -0.8007 0.166 Uiso 1 1 calc R
H1B H 0.2768 -0.2463 -0.9011 0.166 Uiso 1 1 calc R
H1C H 0.2924 -0.3321 -0.7950 0.166 Uiso 1 1 calc R

loop_
_atom_site_aniso_label
_atom_site_aniso_U_11
_atom_site_aniso_U_22
_atom_site_aniso_U_33
_atom_site_aniso_U_23
_atom_site_aniso_U_13
_atom_site_aniso_U_12
C5 0.0545(12) 0.0340(11) 0.0467(11) 0.0018(9) 0.0025(9) 0.0002(9)
C7 0.0665(14) 0.0404(12) 0.0448(12) -0.0066(9) 0.0073(10) 0.0004(10)
C10 0.0747(15) 0.0398(12) 0.0549(12) -0.0068(10) 0.0158(11) -0.0141(11)
C6 0.0681(14) 0.0338(10) 0.0533(12) -0.0060(9) 0.0027(10) -0.0073(10)
C9 0.0760(15) 0.0466(13) 0.0460(11) -0.0068(10) 0.0168(10) -0.0130(12)
C18 0.0540(13) 0.0518(12) 0.0505(11) 0.0099(10) 0.0071(10) -0.0102(10)
O1 0.0817(11) 0.0676(11) 0.0569(9) 0.0046(8) -0.0095(8) -0.0222(9)
C8 0.0570(13) 0.0363(11) 0.0488(11) 0.0001(9) 0.0107(9) 0.0024(9)
C15 0.0758(18) 0.0519(15) 0.0764(15) 0.0135(12) 0.0205(14) 0.0053(13)
C12 0.0666(14) 0.0508(13) 0.0449(10) 0.0064(10) 0.0114(10) -0.0112(10)
C13 0.0489(12) 0.0469(12) 0.0436(10) 0.0100(9) 0.0057(9) -0.0087(9)
C11 0.0637(14) 0.0494(13) 0.0568(12) -0.0040(10) 0.0219(11) 0.0004(11)
C14 0.0570(13) 0.0576(14) 0.0587(12) 0.0146(11) 0.0013(10) -0.0087(11)
C4 0.0688(14) 0.0428(12) 0.0564(12) 0.0001(10) 0.0134(11) -0.0112(11)
C3 0.124(3) 0.0650(18) 0.0885(19) 0.0267(16) 0.0303(19) 0.0094(18)
C2 0.093(2) 0.0680(18) 0.0928(19) -0.0006(14) 0.0423(16) -0.0115(15)
C17 0.0718(17) 0.0622(15) 0.0619(14) 0.0005(12) -0.0008(12) -0.0202(13)
C16 0.099(2) 0.0513(15) 0.0714(15) -0.0025(12) 0.0177(15) -0.0079(14)
C19 0.0432(12) 0.0701(16) 0.0731(14) 0.0131(12) 0.0079(11) -0.0080(11)
C20 0.0544(15) 0.0640(16) 0.0807(15) 0.0173(12) 0.0237(12) 0.0077(12)
C1 0.128(3) 0.119(3) 0.087(2) -0.0130(19) 0.0189(19) -0.080(2)

loop_
_atom_type_symbol
_atom_type_description
_atom_type_scat_dispersion_real
_atom_type_scat_dispersion_imag
_atom_type_scat_source
C C 0.0033 0.0016 'International Tables Vol C Tables 4.2.6.8 and 6.1.1.4'
H H 0.0000 0.0000 'International Tables Vol C Tables 4.2.6.8 and 6.1.1.4'
O O 0.0106 0.0060 'International Tables Vol C Tables 4.2.6.8 and 6.1.1.4'

loop_
_geom_angle_atom_site_label_1
_geom_angle_atom_site_label_2
_geom_angle_atom_site_label_3
_geom_angle
C6 C5 C9 116.46(19)
C6 C5 C4 122.22(18)
C9 C5 C4 121.25(18)
C6 C7 H7 119.0
C6 C7 C8 122.08(19)
C8 C7 H7 119.0
C9 C10 H10 119.2
C9 C10 C8 121.59(19)
C8 C10 H10 119.2
C5 C6 H6 119.2
C7 C6 C5 121.62(18)
C7 C6 H6 119.2
C5 C9 H9 119.1
C10 C9 C5 121.86(19)
C10 C9 H9 119.1
C13 C18 C19 118.7(2)
C17 C18 C13 119.1(2)
C17 C18 C19 122.2(2)
C12 O1 H1 109.5
C7 C8 C11 120.24(18)
C10 C8 C7 116.39(19)
C10 C8 C11 123.36(18)
C14 C15 H15 120.2
C16 C15 H15 120.2
C16 C15 C14 119.7(2)
O1 C12 H12 105.6
O1 C12 C13 113.40(18)
O1 C12 C11 112.96(17)
C13 C12 H12 105.6
C13 C12 C11 112.68(17)
C11 C12 H12 105.6
C18 C13 C12 118.31(19)
C14 C13 C18 118.93(19)
C14 C13 C12 122.62(18)
C8 C11 C12 113.66(18)
C8 C11 H11 106.9
C12 C11 H11 106.9
C20 C11 C8 112.07(18)
C20 C11 C12 110.10(18)
C20 C11 H11 106.9
C15 C14 C13 121.3(2)
C15 C14 H14 119.4
C13 C14 H14 119.4
C5 C4 C3 107.3(2)
C2 C4 C5 111.88(19)
C2 C4 C3 107.6(2)
C1 C4 C5 112.63(19)
C1 C4 C3 109.2(3)
C1 C4 C2 108.0(2)
C4 C3 H3A 109.5
C4 C3 H3B 109.5
C4 C3 H3C 109.5
H3A C3 H3B 109.5
H3A C3 H3C 109.5
H3B C3 H3C 109.5
C4 C2 H2A 109.5
C4 C2 H2B 109.5
C4 C2 H2C 109.5
H2A C2 H2B 109.5
H2A C2 H2C 109.5
H2B C2 H2C 109.5
C18 C17 H17 119.7
C16 C17 C18 120.7(2)
C16 C17 H17 119.7
C15 C16 C17 120.3(2)
C15 C16 H16 119.9
C17 C16 H16 119.9
C18 C19 H19 119.2
C20 C19 C18 121.5(2)
C20 C19 H19 119.2
C11 C20 H20 118.8
C19 C20 C11 122.4(2)
C19 C20 H20 118.8
C4 C1 H1A 109.5
C4 C1 H1B 109.5
C4 C1 H1C 109.5
H1A C1 H1B 109.5
H1A C1 H1C 109.5
H1B C1 H1C 109.5

loop_
_geom_bond_atom_site_label_1
_geom_bond_atom_site_label_2
_geom_bond_distance
C5 C6 1.389(3)
C5 C9 1.392(3)
C5 C4 1.529(3)
C7 H7 0.9300
C7 C6 1.379(3)
C7 C8 1.393(3)
C10 H10 0.9300
C10 C9 1.386(3)
C10 C8 1.387(3)
C6 H6 0.9300
C9 H9 0.9300
C18 C13 1.396(3)
C18 C17 1.394(3)
C18 C19 1.469(3)
O1 H1 0.8200
O1 C12 1.427(3)
C8 C11 1.522(3)
C15 H15 0.9300
C15 C14 1.383(3)
C15 C16 1.364(3)
C12 H12 0.9800
C12 C13 1.511(3)
C12 C11 1.538(3)
C13 C14 1.389(3)
C11 H11 0.9800
C11 C20 1.499(3)
C14 H14 0.9300
C4 C3 1.539(4)
C4 C2 1.526(3)
C4 C1 1.524(3)
C3 H3A 0.9600
C3 H3B 0.9600
C3 H3C 0.9600
C2 H2A 0.9600
C2 H2B 0.9600
C2 H2C 0.9600
C17 H17 0.9300
C17 C16 1.383(4)
C16 H16 0.9300
C19 H19 0.9300
C19 C20 1.333(3)
C20 H20 0.9300
C1 H1A 0.9600
C1 H1B 0.9600
C1 H1C 0.9600
